data_1542109
loop_
_publ_author_name
'Zav'yalova, A.A.'
'Imamov, R.M.'
'Ragimli, N.A.'
'Semiletov, S.A.'

_publ_section_title
;
 Electron-diffraction study of the structure of cubic C-Sm2 O3
;
_journal_name_full Kristallografiya
_journal_page_first 727
_journal_page_last 729
_journal_volume 21
_journal_year 1976
_chemical_formula_sum 'O3 Sm2'
_chemical_name_systematic 'Sm2 O3'
_space_group_IT_number 199
_symmetry_space_group_name_Hall 'I 2b 2c 3'
_symmetry_space_group_name_H-M 'I 21 3'
_cell_angle_alpha 90
_cell_angle_beta 90
_cell_angle_gamma 90
_cell_formula_units_Z 16
_cell_length_a 10.93
_cell_length_b 10.93
_cell_length_c 10.93
_cell_volume 1305.751
_citation_journal_id_ASTM KRISAJ
_cod_data_source_file Zavyalova_KRISAJ_1976_55.cif
_cod_data_source_block O3Sm2
_cod_database_code 1542109

loop_
_symmetry_equiv_pos_as_xyz
x,y,z
-x,-y+1/2,z
x,-y,-z+1/2
-x,y+1/2,-z+1/2
z,x,y
-z,-x+1/2,y
z,-x,-y+1/2
-z,x+1/2,-y+1/2
y,z,x
y,-z,-x+1/2
-y,z+1/2,-x+1/2
-y+1/2,-z,x+1/2
x+1/2,y+1/2,z+1/2
-x+1/2,-y+1,z+1/2
x+1/2,-y+1/2,-z+1
-x+1/2,y+1,-z+1
z+1/2,x+1/2,y+1/2
-z+1/2,-x+1,y+1/2
z+1/2,-x+1/2,-y+1
-z+1/2,x+1,-y+1
y+1/2,z+1/2,x+1/2
y+1/2,-z+1/2,-x+1
-y+1/2,z+1,-x+1
-y+1,-z+1/2,x+1

loop_
_atom_site_label
_atom_site_type_symbol
_atom_site_fract_x
_atom_site_fract_y
_atom_site_fract_z
_atom_site_occupancy
_atom_site_U_iso_or_equiv
Sm2 Sm+3 -0.053 0 0.25 1 0.0
Sm1 Sm+3 0.252 0.252 0.252 1 0.0
O1 O-2 0.4 0.145 0.4 1 0.0
O2 O-2 0.609 0.841 0.655 1 0.0
Sm3 Sm+3 0.475 0 0.25 1 0.0
